data_1569214
loop_
_publ_author_name
'Singha, Tushar'
'Kadam, Ganesh Arjun'
'Hari, Durga Prasad'

_publ_section_title
;
 Photocatalyzed Dowd-Beckwith radical-polar crossover reaction for the
 synthesis of medium-sized carbocyclic compounds.
;
_journal_issue 25
_journal_name_full 'Chemical science'
_journal_page_first 6930
_journal_page_last 6935
_journal_paper_doi 10.1039/d3sc01908j
_journal_volume 14
_journal_year 2023
_chemical_formula_moiety 'C22 H26 O4'
_chemical_formula_sum 'C22 H26 O4'
_chemical_formula_weight 354.43
_chemical_name_common Cycloheptanone
_chemical_name_systematic 3-phenyl-3-(2,4,6-trimethoxyphenyl)cycloheptan-1-one
_space_group_crystal_system orthorhombic
_space_group_IT_number 61
_space_group_name_Hall '-P 2ac 2ab'
_space_group_name_H-M_alt 'P b c a'
_atom_sites_solution_hydrogens geom
_audit_creation_method SHELXL-2019/1
_audit_update_record
;
2023-05-18 deposited with the CCDC.	2023-05-25 downloaded from the CCDC.
;
_cell_angle_alpha 90
_cell_angle_beta 90
_cell_angle_gamma 90
_cell_formula_units_Z 8
_cell_length_a 7.9842(4)
_cell_length_b 21.6573(12)
_cell_length_c 21.6791(11)
_cell_measurement_reflns_used 9882
_cell_measurement_temperature 120(2)
_cell_measurement_theta_max 25.03
_cell_measurement_theta_min 3.17
_cell_volume 3748.7(3)
_computing_cell_refinement 'Bruker SAINT'
_computing_data_collection 'Bruker APEX4'
_computing_data_reduction 'Bruker SAINT'
_computing_molecular_graphics 'Bruker SHELXTL'
_computing_publication_material 'Bruker SHELXTL'
_computing_structure_refinement 'SHELXL-2019/1 (Sheldrick, 2019)'
_computing_structure_solution 'SHELXS-97 (Sheldrick 2008)'
_diffrn_ambient_temperature 120(2)
_diffrn_measured_fraction_theta_full 0.999
_diffrn_measured_fraction_theta_max 0.999
_diffrn_measurement_device_type 'Bruker D8 Quest'
_diffrn_measurement_method '\f and \w scans'
_diffrn_radiation_type MoK\a
_diffrn_radiation_wavelength 0.71073
_diffrn_reflns_av_R_equivalents 0.0989
_diffrn_reflns_av_unetI/netI 0.0233
_diffrn_reflns_Laue_measured_fraction_full 0.999
_diffrn_reflns_Laue_measured_fraction_max 0.999
_diffrn_reflns_limit_h_max 9
_diffrn_reflns_limit_h_min -9
_diffrn_reflns_limit_k_max 25
_diffrn_reflns_limit_k_min -25
_diffrn_reflns_limit_l_max 25
_diffrn_reflns_limit_l_min -25
_diffrn_reflns_number 94830
_diffrn_reflns_point_group_measured_fraction_full 0.999
_diffrn_reflns_point_group_measured_fraction_max 0.999
_diffrn_reflns_theta_full 25.037
_diffrn_reflns_theta_max 25.037
_diffrn_reflns_theta_min 2.659
_exptl_absorpt_coefficient_mu 0.085
_exptl_crystal_colour colourless
_exptl_crystal_density_diffrn 1.256
_exptl_crystal_description block
_exptl_crystal_F_000 1520
_refine_diff_density_max 0.242
_refine_diff_density_min -0.338
_refine_diff_density_rms 0.063
_refine_ls_extinction_method none
_refine_ls_goodness_of_fit_ref 1.289
_refine_ls_hydrogen_treatment constr
_refine_ls_matrix_type full
_refine_ls_number_parameters 238
_refine_ls_number_reflns 3315
_refine_ls_number_restraints 0
_refine_ls_restrained_S_all 1.289
_refine_ls_R_factor_all 0.0734
_refine_ls_R_factor_gt 0.0688
_refine_ls_shift/su_max 0.000
_refine_ls_shift/su_mean 0.000
_refine_ls_structure_factor_coef Fsqd
_refine_ls_weighting_details 'w=1/[\s^2^(Fo^2^)+(0.0435P)^2^+4.9479P] where P=(Fo^2^+2Fc^2^)/3'
_refine_ls_weighting_scheme calc
_refine_ls_wR_factor_gt 0.1436
_refine_ls_wR_factor_ref 0.1459
_reflns_Friedel_coverage 0.000
_reflns_number_gt 3113
_reflns_number_total 3315
_reflns_threshold_expression 'I > 2\s(I)'
_cod_data_source_file d3sc01908j2.cif
_cod_data_source_block Ts_DB_119_reduced1_a
_cod_depositor_comments 'Adding full bibliography for 1569214--1569215.cif.'
_cod_database_code 1569214
_shelx_shelxl_version_number 2019/1
_shelx_space_group_comment
;
The symmetry employed for this shelxl refinement is uniquely defined
by the following loop, which should always be used as a source of
symmetry information in preference to the above space-group names.
They are only intended as comments.
;

loop_
_space_group_symop_operation_xyz
'x, y, z'
'-x+1/2, -y, z+1/2'
'-x, y+1/2, -z+1/2'
'x+1/2, -y+1/2, -z'
'-x, -y, -z'
'x-1/2, y, -z-1/2'
'x, -y-1/2, z-1/2'
'-x-1/2, y-1/2, z'

loop_
_atom_site_label
_atom_site_type_symbol
_atom_site_fract_x
_atom_site_fract_y
_atom_site_fract_z
_atom_site_U_iso_or_equiv
_atom_site_adp_type
_atom_site_occupancy
_atom_site_site_symmetry_order
_atom_site_calc_flag
_atom_site_refinement_flags_posn
_atom_site_refinement_flags_adp
_atom_site_refinement_flags_occupancy
_atom_site_disorder_assembly
_atom_site_disorder_group
O1 O 0.4993(2) 0.43054(8) 0.55386(8) 0.0189(4) Uani 1 1 d . . . . .
O2 O 0.6967(2) 0.55960(8) 0.72042(8) 0.0211(4) Uani 1 1 d . . . . .
O3 O 1.0098(2) 0.38711(8) 0.65349(8) 0.0171(4) Uani 1 1 d . . . . .
O4 O 1.0479(2) 0.24665(9) 0.66024(9) 0.0262(5) Uani 1 1 d . . . . .
C2 C 0.9325(3) 0.41190(11) 0.49198(11) 0.0156(5) Uani 1 1 d . . . . .
H2 H 0.982146 0.429403 0.527762 0.019 Uiso 1 1 calc R U . . .
C3 C 0.9860(3) 0.43100(12) 0.43432(11) 0.0182(6) Uani 1 1 d . . . . .
H3 H 1.070769 0.461594 0.430937 0.022 Uiso 1 1 calc R U . . .
C4 C 0.9162(3) 0.40565(12) 0.38138(12) 0.0192(6) Uani 1 1 d . . . . .
H4 H 0.952451 0.418725 0.341743 0.023 Uiso 1 1 calc R U . . .
C5 C 0.7929(3) 0.36098(12) 0.38725(12) 0.0197(6) Uani 1 1 d . . . . .
H5 H 0.744816 0.343165 0.351327 0.024 Uiso 1 1 calc R U . . .
C6 C 0.7388(3) 0.34198(12) 0.44521(11) 0.0179(6) Uani 1 1 d . . . . .
H6 H 0.654274 0.311290 0.448397 0.021 Uiso 1 1 calc R U . . .
C10 C 0.5860(3) 0.49657(11) 0.63680(11) 0.0151(5) Uani 1 1 d . . . . .
H10 H 0.490669 0.522300 0.631582 0.018 Uiso 1 1 calc R U . . .
C12 C 0.8457(3) 0.47323(11) 0.68803(11) 0.0134(5) Uani 1 1 d . . . . .
H12 H 0.927328 0.482991 0.718401 0.016 Uiso 1 1 calc R U . . .
C1 C 0.8070(3) 0.36737(11) 0.49866(11) 0.0138(5) Uani 1 1 d . . . . .
C7 C 0.7599(3) 0.34517(12) 0.56437(11) 0.0148(5) Uani 1 1 d . . . . .
C8 C 0.7455(3) 0.40332(11) 0.60653(11) 0.0129(5) Uani 1 1 d . . . . .
C9 C 0.6095(3) 0.44399(11) 0.59985(11) 0.0141(5) Uani 1 1 d . . . . .
C11 C 0.7056(3) 0.50977(11) 0.68094(11) 0.0146(5) Uani 1 1 d . . . . .
C13 C 0.8662(3) 0.42187(11) 0.65014(11) 0.0130(5) Uani 1 1 d . . . . .
C14 C 0.9021(3) 0.29883(11) 0.58151(11) 0.0155(5) Uani 1 1 d . . . . .
H14A H 0.892461 0.263467 0.552800 0.019 Uiso 1 1 calc R U . . .
H14B H 1.009682 0.319514 0.572072 0.019 Uiso 1 1 calc R U . . .
C15 C 0.9177(3) 0.27217(11) 0.64602(12) 0.0177(6) Uani 1 1 d . . . . .
C16 C 0.7744(3) 0.27504(12) 0.69098(12) 0.0216(6) Uani 1 1 d . . . . .
H16A H 0.756843 0.318626 0.703112 0.026 Uiso 1 1 calc R U . . .
H16B H 0.805847 0.251802 0.728561 0.026 Uiso 1 1 calc R U . . .
C17 C 0.6085(4) 0.24911(13) 0.66637(13) 0.0252(6) Uani 1 1 d . . . . .
H17A H 0.632278 0.211052 0.642632 0.030 Uiso 1 1 calc R U . . .
H17B H 0.537151 0.237450 0.701860 0.030 Uiso 1 1 calc R U . . .
C18 C 0.5107(3) 0.29345(13) 0.62534(13) 0.0227(6) Uani 1 1 d . . . . .
H18A H 0.495070 0.332747 0.647941 0.027 Uiso 1 1 calc R U . . .
H18B H 0.398211 0.275742 0.617775 0.027 Uiso 1 1 calc R U . . .
C19 C 0.5922(3) 0.30768(12) 0.56299(12) 0.0175(6) Uani 1 1 d . . . . .
H19A H 0.510409 0.330932 0.537719 0.021 Uiso 1 1 calc R U . . .
H19B H 0.613652 0.268026 0.541696 0.021 Uiso 1 1 calc R U . . .
C20 C 0.3490(3) 0.46586(13) 0.54835(13) 0.0232(6) Uani 1 1 d . . . . .
H20A H 0.283356 0.450601 0.513322 0.035 Uiso 1 1 calc R U . . .
H20B H 0.377313 0.509381 0.541673 0.035 Uiso 1 1 calc R U . . .
H20C H 0.283089 0.461845 0.586281 0.035 Uiso 1 1 calc R U . . .
C21 C 0.5753(4) 0.60624(12) 0.70649(13) 0.0254(6) Uani 1 1 d . . . . .
H21A H 0.589286 0.641076 0.734879 0.038 Uiso 1 1 calc R U . . .
H21B H 0.462422 0.589065 0.711076 0.038 Uiso 1 1 calc R U . . .
H21C H 0.591095 0.620495 0.663984 0.038 Uiso 1 1 calc R U . . .
C22 C 1.1283(3) 0.40062(13) 0.70059(12) 0.0230(6) Uani 1 1 d . . . . .
H22A H 1.220105 0.370616 0.698834 0.034 Uiso 1 1 calc R U . . .
H22B H 1.073575 0.398233 0.740975 0.034 Uiso 1 1 calc R U . . .
H22C H 1.173017 0.442304 0.694397 0.034 Uiso 1 1 calc R U . . .

loop_
_atom_site_aniso_label
_atom_site_aniso_U_11
_atom_site_aniso_U_22
_atom_site_aniso_U_33
_atom_site_aniso_U_23
_atom_site_aniso_U_13
_atom_site_aniso_U_12
O1 0.0132(9) 0.0225(10) 0.0209(9) -0.0026(8) -0.0081(7) 0.0056(8)
O2 0.0256(10) 0.0168(9) 0.0208(9) -0.0073(7) -0.0015(8) 0.0060(8)
O3 0.0125(9) 0.0189(9) 0.0201(9) -0.0029(7) -0.0067(7) 0.0037(7)
O4 0.0267(11) 0.0248(10) 0.0269(10) 0.0028(8) 0.0001(9) 0.0110(9)
C2 0.0139(12) 0.0175(12) 0.0154(12) -0.0015(10) -0.0028(10) -0.0017(10)
C3 0.0158(13) 0.0200(13) 0.0186(13) 0.0009(11) -0.0006(11) -0.0020(11)
C4 0.0218(14) 0.0224(14) 0.0135(12) 0.0022(10) -0.0001(11) 0.0015(12)
C5 0.0201(14) 0.0232(14) 0.0159(12) -0.0043(11) -0.0052(11) -0.0014(11)
C6 0.0173(13) 0.0178(13) 0.0185(13) -0.0018(10) -0.0016(11) -0.0040(11)
C10 0.0124(12) 0.0145(12) 0.0183(12) 0.0017(10) 0.0028(10) 0.0044(10)
C12 0.0128(12) 0.0171(12) 0.0103(11) 0.0009(10) -0.0019(10) -0.0031(10)
C1 0.0110(12) 0.0143(12) 0.0162(12) -0.0010(10) -0.0008(10) 0.0033(10)
C7 0.0118(12) 0.0174(13) 0.0152(12) -0.0017(10) -0.0005(10) -0.0004(10)
C8 0.0129(12) 0.0126(12) 0.0131(12) 0.0009(10) 0.0029(10) -0.0015(10)
C9 0.0117(12) 0.0179(12) 0.0127(12) 0.0032(10) -0.0011(9) -0.0027(10)
C11 0.0162(13) 0.0120(12) 0.0155(12) -0.0004(10) 0.0059(10) -0.0004(10)
C13 0.0111(12) 0.0125(12) 0.0154(12) 0.0036(10) 0.0009(10) 0.0016(10)
C14 0.0164(13) 0.0149(12) 0.0152(12) -0.0017(10) 0.0026(10) 0.0005(10)
C15 0.0242(14) 0.0103(12) 0.0185(13) -0.0015(10) -0.0002(11) 0.0030(11)
C16 0.0264(15) 0.0201(14) 0.0184(13) 0.0034(11) 0.0022(12) 0.0041(12)
C17 0.0267(15) 0.0258(14) 0.0231(14) 0.0037(12) 0.0080(12) -0.0053(13)
C18 0.0164(13) 0.0231(14) 0.0286(15) -0.0050(12) 0.0056(11) -0.0061(11)
C19 0.0154(13) 0.0158(12) 0.0213(13) -0.0035(10) -0.0003(11) -0.0021(11)
C20 0.0134(13) 0.0317(15) 0.0246(14) 0.0019(12) -0.0057(11) 0.0048(12)
C21 0.0338(16) 0.0160(13) 0.0263(14) -0.0012(11) 0.0026(13) 0.0103(12)
C22 0.0160(13) 0.0316(15) 0.0215(14) -0.0021(12) -0.0075(11) 0.0064(12)

loop_
_atom_type_symbol
_atom_type_description
_atom_type_scat_dispersion_real
_atom_type_scat_dispersion_imag
_atom_type_scat_source
C C 0.0033 0.0016 'International Tables Vol C Tables 4.2.6.8 and 6.1.1.4'
H H 0.0000 0.0000 'International Tables Vol C Tables 4.2.6.8 and 6.1.1.4'
O O 0.0106 0.0060 'International Tables Vol C Tables 4.2.6.8 and 6.1.1.4'

loop_
_geom_angle_atom_site_label_1
_geom_angle_atom_site_label_2
_geom_angle_atom_site_label_3
_geom_angle
_geom_angle_site_symmetry_1
_geom_angle_site_symmetry_3
_geom_angle_publ_flag
C9 O1 C20 119.3(2) . . ?
C11 O2 C21 117.1(2) . . ?
C13 O3 C22 118.73(19) . . ?
C3 C2 C1 121.4(2) . . ?
C2 C3 C4 120.3(2) . . ?
C5 C4 C3 119.0(2) . . ?
C4 C5 C6 120.6(2) . . ?
C5 C6 C1 120.9(2) . . ?
C11 C10 C9 118.0(2) . . ?
C11 C12 C13 119.2(2) . . ?
C6 C1 C2 117.8(2) . . ?
C6 C1 C7 123.2(2) . . ?
C2 C1 C7 118.9(2) . . ?
C1 C7 C8 107.82(19) . . ?
C1 C7 C14 103.98(19) . . ?
C8 C7 C14 115.7(2) . . ?
C1 C7 C19 110.54(19) . . ?
C8 C7 C19 111.5(2) . . ?
C14 C7 C19 107.1(2) . . ?
C9 C8 C13 114.8(2) . . ?
C9 C8 C7 120.1(2) . . ?
C13 C8 C7 125.0(2) . . ?
O1 C9 C10 120.3(2) . . ?
O1 C9 C8 116.1(2) . . ?
C10 C9 C8 123.5(2) . . ?
C12 C11 O2 114.9(2) . . ?
C12 C11 C10 121.3(2) . . ?
O2 C11 C10 123.8(2) . . ?
O3 C13 C12 120.3(2) . . ?
O3 C13 C8 116.8(2) . . ?
C12 C13 C8 122.9(2) . . ?
C15 C14 C7 121.6(2) . . ?
O4 C15 C16 120.3(2) . . ?
O4 C15 C14 118.4(2) . . ?
C16 C15 C14 121.2(2) . . ?
C15 C16 C17 114.6(2) . . ?
C18 C17 C16 114.5(2) . . ?
C17 C18 C19 115.1(2) . . ?
C18 C19 C7 116.8(2) . . ?

loop_
_geom_bond_atom_site_label_1
_geom_bond_atom_site_label_2
_geom_bond_distance
_geom_bond_site_symmetry_2
_geom_bond_publ_flag
O1 C9 1.361(3) . ?
O1 C20 1.428(3) . ?
O2 C11 1.379(3) . ?
O2 C21 1.432(3) . ?
O3 C13 1.373(3) . ?
O3 C22 1.423(3) . ?
O4 C15 1.217(3) . ?
C2 C3 1.384(4) . ?
C2 C1 1.398(4) . ?
C3 C4 1.389(4) . ?
C4 C5 1.386(4) . ?
C5 C6 1.391(4) . ?
C6 C1 1.393(3) . ?
C10 C11 1.382(4) . ?
C10 C9 1.405(3) . ?
C12 C11 1.379(4) . ?
C12 C13 1.393(3) . ?
C1 C7 1.550(3) . ?
C7 C8 1.560(3) . ?
C7 C14 1.560(3) . ?
C7 C19 1.566(3) . ?
C8 C9 1.406(3) . ?
C8 C13 1.408(3) . ?
C14 C15 1.518(3) . ?
C15 C16 1.505(4) . ?
C16 C17 1.535(4) . ?
C17 C18 1.524(4) . ?
C18 C19 1.531(4) . ?
